data_4514520
loop_
_publ_author_name
'Chen, Shuqin'
'Gao, Jianmei'
'Chang, Junyu'
'Li, Yanqi'
'Huangfu, Changxin'
'Meng, Hu'
'Wang, Yu'
'Xia, Guangjie'
'Feng, Liang'

_publ_section_title
;
 Family of Highly Luminescent Pure Ionic Copper(I) Bromide Based Hybrid
 Materials.
;
_journal_issue 19
_journal_name_full 'ACS applied materials &amp; interfaces'
_journal_page_first 17513
_journal_page_last 17520
_journal_paper_doi 10.1021/acsami.9b02418
_journal_volume 11
_journal_year 2019
_chemical_formula_moiety '[N(C4H9)3CH3]2[Cu4Br6]'
_chemical_formula_sum 'C26 H60 Br6 Cu4 N2'
_chemical_formula_weight 1134.38
_space_group_crystal_system triclinic
_space_group_IT_number 2
_space_group_name_Hall '-P 1'
_space_group_name_H-M_alt 'P -1'
_symmetry_space_group_name_Hall '-P 1'
_symmetry_space_group_name_H-M 'P -1'
_atom_sites_solution_hydrogens geom
_atom_sites_solution_primary dual
_audit_creation_date 2017-11-05
_audit_creation_method
;
Olex2 1.2
(compiled 2017.03.02 svn.r3394 for OlexSys, GUI svn.r5324)
;
_cell_angle_alpha 73.838(10)
_cell_angle_beta 84.077(9)
_cell_angle_gamma 88.098(9)
_cell_formula_units_Z 2
_cell_length_a 10.0193(11)
_cell_length_b 11.1991(12)
_cell_length_c 19.364(2)
_cell_measurement_reflns_used 2008
_cell_measurement_temperature 293(2)
_cell_measurement_theta_max 21.7650
_cell_measurement_theta_min 3.2180
_cell_volume 2075.7(4)
_computing_cell_refinement
;
CrysAlisPro, Agilent Technologies,
Version 1.171.36.28 (release 01-02-2013 CrysAlis171 .NET)
(compiled Feb  1 2013,16:14:44)
;
_computing_data_collection
;
CrysAlisPro, Agilent Technologies,
Version 1.171.36.28 (release 01-02-2013 CrysAlis171 .NET)
(compiled Feb  1 2013,16:14:44)
;
_computing_data_reduction
;
CrysAlisPro, Agilent Technologies,
Version 1.171.36.28 (release 01-02-2013 CrysAlis171 .NET)
(compiled Feb  1 2013,16:14:44)
;
_computing_molecular_graphics 'Olex2 (Dolomanov et al., 2009)'
_computing_publication_material 'Olex2 (Dolomanov et al., 2009)'
_computing_structure_refinement 'XL (Sheldrick, 2008)'
_computing_structure_solution 'ShelXT (Sheldrick, 2015)'
_diffrn_ambient_temperature 293.15
_diffrn_detector_area_resol_mean 10.4070
_diffrn_measured_fraction_theta_full 0.998
_diffrn_measured_fraction_theta_max 0.998
_diffrn_measurement_details
;
#__ type_ start__ end____ width___ exp.time_
  1 omega   26.00   63.00   1.0000   41.3900
omega____ theta____ kappa____ phi______ frames
    -      -11.7947   77.0000  -90.0000 37

#__ type_ start__ end____ width___ exp.time_
  2 omega  -99.00  -42.00   1.0000   41.3900
omega____ theta____ kappa____ phi______ frames
    -      -11.7947 -178.0000  -30.0000 57

#__ type_ start__ end____ width___ exp.time_
  3 omega   38.00   65.00   1.0000   41.3900
omega____ theta____ kappa____ phi______ frames
    -       11.9119   77.0000 -150.0000 27

#__ type_ start__ end____ width___ exp.time_
  4 omega  -59.00   40.00   1.0000   41.3900
omega____ theta____ kappa____ phi______ frames
    -       11.9119  -57.0000 -150.0000 99

#__ type_ start__ end____ width___ exp.time_
  5 omega   49.00   76.00   1.0000   41.3900
omega____ theta____ kappa____ phi______ frames
    -       11.9119   37.0000  -60.0000 27

#__ type_ start__ end____ width___ exp.time_
  6 omega  -22.00   18.00   1.0000   41.3900
omega____ theta____ kappa____ phi______ frames
    -       11.9119   77.0000 -150.0000 40

#__ type_ start__ end____ width___ exp.time_
  7 omega   -8.00   83.00   1.0000   41.3900
omega____ theta____ kappa____ phi______ frames
    -       11.9119   57.0000    0.0000 91
;
_diffrn_measurement_device_type 'Xcalibur, Atlas, Gemini ultra'
_diffrn_measurement_method '\w scans'
_diffrn_orient_matrix_UB_11 0.0108068000
_diffrn_orient_matrix_UB_12 -0.0541903000
_diffrn_orient_matrix_UB_13 -0.0120083000
_diffrn_orient_matrix_UB_21 -0.0559721000
_diffrn_orient_matrix_UB_22 -0.0286134000
_diffrn_orient_matrix_UB_23 0.0235644000
_diffrn_orient_matrix_UB_31 -0.0426157000
_diffrn_orient_matrix_UB_32 0.0243535000
_diffrn_orient_matrix_UB_33 -0.0277308000
_diffrn_radiation_monochromator graphite
_diffrn_radiation_type MoK\a
_diffrn_radiation_wavelength 0.71073
_diffrn_reflns_av_R_equivalents 0.1179
_diffrn_reflns_av_unetI/netI 0.1858
_diffrn_reflns_Laue_measured_fraction_full 0.998
_diffrn_reflns_Laue_measured_fraction_max 0.998
_diffrn_reflns_limit_h_max 11
_diffrn_reflns_limit_h_min -11
_diffrn_reflns_limit_k_max 13
_diffrn_reflns_limit_k_min -13
_diffrn_reflns_limit_l_max 23
_diffrn_reflns_limit_l_min -20
_diffrn_reflns_number 16393
_diffrn_reflns_point_group_measured_fraction_full 0.998
_diffrn_reflns_point_group_measured_fraction_max 0.998
_diffrn_reflns_theta_full 24.999
_diffrn_reflns_theta_max 24.999
_diffrn_reflns_theta_min 2.793
_diffrn_source 'Enhance (Mo) X-ray Source'
_exptl_absorpt_coefficient_mu 7.814
_exptl_absorpt_correction_T_max 1.00000
_exptl_absorpt_correction_T_min 0.36636
_exptl_absorpt_correction_type multi-scan
_exptl_absorpt_process_details
;
CrysAlisPro, Agilent Technologies,
Version 1.171.36.28 (release 01-02-2013 CrysAlis171 .NET)
(compiled Feb  1 2013,16:14:44)
Empirical absorption correction using spherical harmonics,
 implemented in SCALE3 ABSPACK scaling algorithm.
;
_exptl_crystal_colour colourless
_exptl_crystal_density_diffrn 1.815
_exptl_crystal_density_method 'not measured'
_exptl_crystal_description plate_like
_exptl_crystal_F_000 1112
_exptl_crystal_size_max 0.84
_exptl_crystal_size_mid 0.21
_exptl_crystal_size_min 0.1
_refine_diff_density_max 0.694
_refine_diff_density_min -0.690
_refine_diff_density_rms 0.124
_refine_ls_extinction_method none
_refine_ls_goodness_of_fit_ref 0.936
_refine_ls_hydrogen_treatment constr
_refine_ls_matrix_type full
_refine_ls_number_parameters 351
_refine_ls_number_reflns 7290
_refine_ls_number_restraints 388
_refine_ls_restrained_S_all 0.947
_refine_ls_R_factor_all 0.1911
_refine_ls_R_factor_gt 0.0654
_refine_ls_shift/su_max 0.000
_refine_ls_shift/su_mean 0.000
_refine_ls_structure_factor_coef Fsqd
_refine_ls_weighting_details 'w=1/[\s^2^(Fo^2^)+(0.0391P)^2^] where P=(Fo^2^+2Fc^2^)/3'
_refine_ls_weighting_scheme calc
_refine_ls_wR_factor_gt 0.1312
_refine_ls_wR_factor_ref 0.1864
_reflns_Friedel_coverage 0.000
_reflns_number_gt 2638
_reflns_number_total 7290
_reflns_threshold_expression 'I > 2\s(I)'
_cod_data_source_file 5.cif
_cod_data_source_block chenshuqin_5
_cod_original_cell_volume 2075.8(4)
_cod_database_code 4514520
_shelx_shelxl_version_number 2014/7
_chemical_oxdiff_formula 'C H Cu N Br'
_shelx_space_group_comment
;
The symmetry employed for this shelxl refinement is uniquely defined
by the following loop, which should always be used as a source of
symmetry information in preference to the above space-group names.
They are only intended as comments.
;
_shelx_estimated_absorpt_t_max 0.509
_shelx_estimated_absorpt_t_min 0.059
_reflns_odcompleteness_completeness 99.84
_reflns_odcompleteness_iscentric 1
_reflns_odcompleteness_theta 26.32
_olex2_refinement_description
;
1. Fixed Uiso
 At 1.2 times of:
  All C(H,H) groups
 At 1.5 times of:
  All C(H,H,H) groups
2. Restrained distances
 C26-C25 = C16-C15 = C17-C16 = C18-C17
 1.51 with sigma of 0.02
3. Uiso/Uaniso restraints and constraints
All non-hydrogen atoms have similar U: within 2A with sigma of 0.01 and sigma
for terminal atoms of 0.02
All non-hydrogen atoms restrained to be isotropic: with sigma of 0.01 and sigma
for terminal atoms of 0.02
4.a Secondary CH2 refined with riding coordinates:
 C2(H2A,H2B), C3(H3A,H3B), C4(H4A,H4B), C6(H6A,H6B), C7(H7A,H7B), C8(H8A,H8B),
 C10(H10A,H10B), C11(H11A,H11B), C12(H12A,H12B), C15(H15A,H15B), C16(H16A,H16B),
  C17(H17A,H17B), C19(H19A,H19B), C20(H20A,H20B), C21(H21A,H21B), C23(H23A,
 H23B), C24(H24A,H24B), C25(H25A,H25B)
4.b Idealised Me refined as rotating group:
 C1(H1A,H1B,H1C), C5(H5A,H5B,H5C), C9(H9A,H9B,H9C), C13(H13A,H13B,H13C),
 C14(H14A,H14B,H14C), C18(H18A,H18B,H18C), C22(H22A,H22B,H22C), C26(H26A,H26B,
 H26C)
;
_olex2_submission_special_instructions 'No special instructions were received'

loop_
_space_group_symop_operation_xyz
'x, y, z'
'-x, -y, -z'

loop_
_atom_site_label
_atom_site_type_symbol
_atom_site_fract_x
_atom_site_fract_y
_atom_site_fract_z
_atom_site_U_iso_or_equiv
_atom_site_adp_type
_atom_site_occupancy
_atom_site_site_symmetry_order
_atom_site_calc_flag
_atom_site_refinement_flags_posn
_atom_site_refinement_flags_adp
Br1 Br 0.75373(15) 0.50250(17) 0.87013(9) 0.0918(5) Uani 1 1 d . U
Br2 Br 0.53940(14) 0.81495(16) 0.76800(10) 0.0904(6) Uani 1 1 d . U
Br3 Br 0.56519(13) 0.51110(16) 0.68215(9) 0.0858(5) Uani 1 1 d . U
Br4 Br 0.97393(13) 0.51576(15) 0.67481(8) 0.0777(5) Uani 1 1 d . U
Br5 Br 0.95240(14) 0.82847(15) 0.75923(10) 0.0909(5) Uani 1 1 d . U
Br6 Br 0.77593(16) 0.82556(16) 0.57650(9) 0.0910(5) Uani 1 1 d . U
Cu1 Cu 0.75901(17) 0.51167(18) 0.74508(10) 0.0829(6) Uani 1 1 d . U
Cu2 Cu 0.74671(17) 0.71503(19) 0.79955(10) 0.0860(6) Uani 1 1 d . U
Cu3 Cu 0.90187(16) 0.72236(18) 0.67489(10) 0.0825(6) Uani 1 1 d . U
Cu4 Cu 0.62513(16) 0.71907(18) 0.67734(10) 0.0823(6) Uani 1 1 d . U
N1 N 0.2243(10) 0.5021(11) 0.8558(6) 0.072(2) Uani 1 1 d . U
C1 C 0.2572(11) 0.5898(13) 0.7824(7) 0.073(4) Uani 1 1 d . U
H1A H 0.2992 0.5447 0.7504 0.109 Uiso 1 1 calc GR .
H1B H 0.3174 0.6525 0.7857 0.109 Uiso 1 1 calc GR .
H1C H 0.1763 0.6283 0.7641 0.109 Uiso 1 1 calc GR .
C2 C 0.1461(12) 0.3945(14) 0.8465(8) 0.082(3) Uani 1 1 d . U
H2A H 0.1187 0.3406 0.8942 0.098 Uiso 1 1 calc R .
H2B H 0.0650 0.4280 0.8248 0.098 Uiso 1 1 calc R .
C3 C 0.2152(14) 0.3161(15) 0.8025(8) 0.094(3) Uani 1 1 d . U
H3A H 0.2327 0.3658 0.7527 0.112 Uiso 1 1 calc R .
H3B H 0.3006 0.2875 0.8207 0.112 Uiso 1 1 calc R .
C4 C 0.1316(16) 0.2067(17) 0.8052(10) 0.115(4) Uani 1 1 d . U
H4A H 0.1152 0.1579 0.8552 0.138 Uiso 1 1 calc R .
H4B H 0.0455 0.2367 0.7884 0.138 Uiso 1 1 calc R .
C5 C 0.1903(18) 0.1250(19) 0.7624(10) 0.141(6) Uani 1 1 d . U
H5A H 0.2213 0.1742 0.7147 0.212 Uiso 1 1 calc GR .
H5B H 0.1235 0.0677 0.7593 0.212 Uiso 1 1 calc GR .
H5C H 0.2644 0.0797 0.7852 0.212 Uiso 1 1 calc GR .
C6 C 0.1401(12) 0.5650(14) 0.9026(8) 0.077(3) Uani 1 1 d . U
H6A H 0.1212 0.5051 0.9494 0.093 Uiso 1 1 calc R .
H6B H 0.0551 0.5857 0.8821 0.093 Uiso 1 1 calc R .
C7 C 0.1913(13) 0.6798(15) 0.9152(8) 0.089(3) Uani 1 1 d . U
H7A H 0.2162 0.7396 0.8690 0.107 Uiso 1 1 calc R .
H7B H 0.2710 0.6596 0.9407 0.107 Uiso 1 1 calc R .
C8 C 0.0887(15) 0.7367(17) 0.9582(9) 0.103(4) Uani 1 1 d . U
H8A H 0.0630 0.6753 1.0036 0.124 Uiso 1 1 calc R .
H8B H 0.0095 0.7563 0.9321 0.124 Uiso 1 1 calc R .
C9 C 0.1322(18) 0.852(2) 0.9742(11) 0.148(6) Uani 1 1 d . U
H9A H 0.1871 0.9010 0.9332 0.222 Uiso 1 1 calc GR .
H9B H 0.1826 0.8294 1.0155 0.222 Uiso 1 1 calc GR .
H9C H 0.0545 0.8993 0.9841 0.222 Uiso 1 1 calc GR .
C10 C 0.3548(12) 0.4600(15) 0.8883(8) 0.086(3) Uani 1 1 d . U
H10A H 0.4155 0.4330 0.8531 0.103 Uiso 1 1 calc R .
H10B H 0.3957 0.5304 0.8978 0.103 Uiso 1 1 calc R .
C11 C 0.3393(16) 0.3555(19) 0.9575(10) 0.126(4) Uani 1 1 d . U
H11A H 0.2983 0.3902 0.9953 0.151 Uiso 1 1 calc R .
H11B H 0.2761 0.2966 0.9512 0.151 Uiso 1 1 calc R .
C12 C 0.4563(19) 0.287(2) 0.9837(12) 0.154(5) Uani 1 1 d . U
H12A H 0.5082 0.3399 1.0026 0.185 Uiso 1 1 calc R .
H12B H 0.5105 0.2713 0.9425 0.185 Uiso 1 1 calc R .
C13 C 0.438(2) 0.169(3) 1.0384(14) 0.193(8) Uani 1 1 d . U
H13A H 0.3967 0.1113 1.0190 0.289 Uiso 1 1 calc GR .
H13B H 0.3816 0.1813 1.0791 0.289 Uiso 1 1 calc GR .
H13C H 0.5237 0.1375 1.0534 0.289 Uiso 1 1 calc GR .
N2 N 1.1990(11) 0.7873(13) 0.4350(7) 0.096(3) Uani 1 1 d . U
C14 C 1.0733(14) 0.8570(16) 0.4217(9) 0.111(5) Uani 1 1 d . U
H14A H 1.0928 0.9438 0.4014 0.166 Uiso 1 1 calc GR .
H14B H 1.0175 0.8453 0.4665 0.166 Uiso 1 1 calc GR .
H14C H 1.0273 0.8276 0.3886 0.166 Uiso 1 1 calc GR .
C15 C 1.2959(16) 0.8175(19) 0.3615(10) 0.127(4) Uani 1 1 d D U
H15A H 1.3363 0.8981 0.3542 0.152 Uiso 1 1 calc R .
H15B H 1.3678 0.7564 0.3671 0.152 Uiso 1 1 calc R .
C16 C 1.2354(18) 0.819(2) 0.2984(10) 0.150(5) Uani 1 1 d D U
H16A H 1.1660 0.8821 0.2896 0.181 Uiso 1 1 calc R .
H16B H 1.1955 0.7387 0.3034 0.181 Uiso 1 1 calc R .
C17 C 1.3502(19) 0.848(2) 0.2354(11) 0.160(6) Uani 1 1 d D U
H17A H 1.3916 0.9271 0.2304 0.192 Uiso 1 1 calc R .
H17B H 1.4185 0.7832 0.2427 0.192 Uiso 1 1 calc R .
C18 C 1.278(2) 0.851(2) 0.1707(13) 0.201(8) Uani 1 1 d D U
H18A H 1.3421 0.8582 0.1294 0.301 Uiso 1 1 calc GR .
H18B H 1.2178 0.9207 0.1616 0.301 Uiso 1 1 calc GR .
H18C H 1.2279 0.7755 0.1798 0.301 Uiso 1 1 calc GR .
C19 C 1.1643(13) 0.6502(15) 0.4678(9) 0.092(3) Uani 1 1 d . U
H19A H 1.0950 0.6438 0.5075 0.110 Uiso 1 1 calc R .
H19B H 1.1265 0.6204 0.4316 0.110 Uiso 1 1 calc R .
C20 C 1.2784(14) 0.5647(15) 0.4955(9) 0.098(4) Uani 1 1 d . U
H20A H 1.3507 0.5711 0.4573 0.118 Uiso 1 1 calc R .
H20B H 1.3129 0.5875 0.5351 0.118 Uiso 1 1 calc R .
C21 C 1.2257(15) 0.4337(16) 0.5211(9) 0.097(4) Uani 1 1 d . U
H21A H 1.1949 0.4102 0.4809 0.117 Uiso 1 1 calc R .
H21B H 1.1501 0.4290 0.5573 0.117 Uiso 1 1 calc R .
C22 C 1.3345(16) 0.3453(17) 0.5528(9) 0.118(5) Uani 1 1 d . U
H22A H 1.4160 0.3632 0.5211 0.177 Uiso 1 1 calc GR .
H22B H 1.3077 0.2614 0.5583 0.177 Uiso 1 1 calc GR .
H22C H 1.3491 0.3551 0.5991 0.177 Uiso 1 1 calc GR .
C23 C 1.2823(13) 0.8363(15) 0.4829(8) 0.094(3) Uani 1 1 d . U
H23A H 1.3670 0.7916 0.4875 0.112 Uiso 1 1 calc R .
H23B H 1.3017 0.9236 0.4603 0.112 Uiso 1 1 calc R .
C24 C 1.2096(14) 0.8214(16) 0.5568(9) 0.101(4) Uani 1 1 d . U
H24A H 1.1349 0.8793 0.5543 0.122 Uiso 1 1 calc R .
H24B H 1.1754 0.7375 0.5767 0.122 Uiso 1 1 calc R .
C25 C 1.3093(17) 0.8476(18) 0.6025(10) 0.128(5) Uani 1 1 d D U
H25A H 1.2870 0.7948 0.6511 0.154 Uiso 1 1 calc R .
H25B H 1.3959 0.8198 0.5854 0.154 Uiso 1 1 calc R .
C26 C 1.327(2) 0.9682(19) 0.6082(12) 0.162(7) Uani 1 1 d D U
H26A H 1.3889 1.0125 0.5690 0.242 Uiso 1 1 calc GR .
H26B H 1.3617 0.9635 0.6533 0.242 Uiso 1 1 calc GR .
H26C H 1.2422 1.0111 0.6063 0.242 Uiso 1 1 calc GR .

loop_
_atom_site_aniso_label
_atom_site_aniso_U_11
_atom_site_aniso_U_22
_atom_site_aniso_U_33
_atom_site_aniso_U_23
_atom_site_aniso_U_13
_atom_site_aniso_U_12
Br1 0.0985(11) 0.0903(14) 0.0757(11) -0.0065(10) -0.0028(9) -0.0052(9)
Br2 0.0762(9) 0.0828(13) 0.1278(15) -0.0546(12) -0.0115(9) 0.0030(8)
Br3 0.0737(9) 0.0814(13) 0.1180(14) -0.0557(11) 0.0013(8) -0.0142(7)
Br4 0.0771(9) 0.0745(12) 0.0855(11) -0.0298(9) -0.0068(7) 0.0042(7)
Br5 0.0867(10) 0.0690(12) 0.1253(15) -0.0341(11) -0.0252(9) -0.0126(8)
Br6 0.1195(12) 0.0640(12) 0.0833(12) -0.0084(10) -0.0143(9) -0.0039(9)
Cu1 0.0936(12) 0.0582(13) 0.0957(15) -0.0209(11) -0.0034(10) -0.0078(9)
Cu2 0.0891(12) 0.0895(17) 0.0891(14) -0.0396(13) -0.0110(10) -0.0025(10)
Cu3 0.0817(11) 0.0700(14) 0.0923(14) -0.0186(12) 0.0019(10) -0.0153(9)
Cu4 0.0850(11) 0.0704(14) 0.0976(14) -0.0299(12) -0.0184(10) -0.0002(9)
N1 0.069(4) 0.081(5) 0.073(5) -0.027(4) -0.015(4) 0.002(4)
C1 0.068(7) 0.079(9) 0.070(8) -0.018(7) -0.008(6) -0.009(6)
C2 0.076(5) 0.082(6) 0.086(6) -0.019(5) -0.009(5) -0.010(5)
C3 0.097(6) 0.091(6) 0.093(6) -0.025(5) -0.009(5) -0.012(5)
C4 0.130(7) 0.099(7) 0.114(7) -0.029(6) -0.004(6) -0.015(6)
C5 0.183(12) 0.127(12) 0.117(11) -0.043(10) 0.006(10) -0.026(10)
C6 0.081(5) 0.079(6) 0.078(6) -0.031(5) -0.009(5) 0.002(5)
C7 0.100(6) 0.091(6) 0.082(6) -0.035(5) -0.003(5) 0.010(5)
C8 0.114(7) 0.101(7) 0.099(7) -0.038(6) 0.000(6) 0.007(6)
C9 0.168(12) 0.127(12) 0.158(12) -0.063(10) 0.002(10) 0.009(10)
C10 0.079(5) 0.096(6) 0.087(6) -0.029(5) -0.019(5) 0.005(5)
C11 0.116(6) 0.132(7) 0.122(7) -0.020(6) -0.022(6) 0.011(6)
C12 0.139(8) 0.150(8) 0.153(8) -0.009(7) -0.018(7) 0.008(7)
C13 0.186(13) 0.186(14) 0.186(14) -0.017(12) -0.020(12) -0.004(12)
N2 0.085(5) 0.100(5) 0.106(5) -0.032(5) -0.009(4) 0.002(4)
C14 0.089(9) 0.107(11) 0.128(11) -0.025(9) 0.001(8) 0.019(8)
C15 0.120(6) 0.131(7) 0.129(7) -0.038(6) -0.001(6) 0.005(6)
C16 0.146(7) 0.150(7) 0.151(7) -0.041(6) -0.002(6) 0.006(6)
C17 0.159(8) 0.156(8) 0.159(8) -0.040(7) -0.005(7) -0.008(7)
C18 0.213(14) 0.180(14) 0.204(14) -0.049(12) -0.008(12) -0.008(12)
C19 0.089(6) 0.094(6) 0.102(6) -0.040(5) -0.015(5) -0.006(5)
C20 0.104(6) 0.091(6) 0.106(6) -0.038(5) -0.010(5) -0.002(5)
C21 0.104(6) 0.091(7) 0.107(7) -0.045(6) -0.008(6) 0.000(6)
C22 0.134(10) 0.103(11) 0.123(11) -0.035(9) -0.026(9) -0.011(9)
C23 0.087(6) 0.089(6) 0.110(6) -0.032(5) -0.021(5) -0.006(5)
C24 0.108(6) 0.092(6) 0.121(6) -0.048(6) -0.029(5) -0.014(5)
C25 0.137(7) 0.117(8) 0.142(7) -0.046(6) -0.033(6) -0.009(6)
C26 0.190(12) 0.130(13) 0.178(12) -0.044(11) -0.070(11) -0.021(11)

loop_
_atom_type_symbol
_atom_type_description
_atom_type_scat_dispersion_real
_atom_type_scat_dispersion_imag
_atom_type_scat_source
C C 0.0033 0.0016 'International Tables Vol C Tables 4.2.6.8 and 6.1.1.4'
H H 0.0000 0.0000 'International Tables Vol C Tables 4.2.6.8 and 6.1.1.4'
Br Br -0.2901 2.4595 'International Tables Vol C Tables 4.2.6.8 and 6.1.1.4'
Cu Cu 0.3201 1.2651 'International Tables Vol C Tables 4.2.6.8 and 6.1.1.4'
N N 0.0061 0.0033 'International Tables Vol C Tables 4.2.6.8 and 6.1.1.4'

loop_
_geom_angle_atom_site_label_1
_geom_angle_atom_site_label_2
_geom_angle_atom_site_label_3
_geom_angle
Cu1 Br1 Cu2 70.39(8)
Cu4 Br2 Cu2 70.92(7)
Cu1 Br3 Cu4 68.96(7)
Cu3 Br4 Cu1 69.23(7)
Cu3 Br5 Cu2 69.36(7)
Cu3 Br6 Cu4 70.68(8)
Br1 Cu1 Br3 125.02(9)
Br1 Cu1 Br4 119.02(9)
Br1 Cu1 Cu2 54.89(7)
Br1 Cu1 Cu3 104.37(8)
Br1 Cu1 Cu4 108.58(8)
Br3 Cu1 Br4 115.94(9)
Br3 Cu1 Cu2 109.23(8)
Br3 Cu1 Cu3 107.70(9)
Br3 Cu1 Cu4 55.54(6)
Br4 Cu1 Cu2 107.72(8)
Br4 Cu1 Cu3 55.06(7)
Br4 Cu1 Cu4 106.19(9)
Cu3 Cu1 Cu2 59.21(7)
Cu4 Cu1 Cu2 60.56(6)
Cu4 Cu1 Cu3 61.03(7)
Br1 Cu2 Br5 119.38(9)
Br1 Cu2 Cu1 54.72(7)
Br1 Cu2 Cu3 104.93(8)
Br1 Cu2 Cu4 107.02(8)
Br2 Cu2 Br1 121.10(10)
Br2 Cu2 Br5 119.52(11)
Br2 Cu2 Cu1 105.20(7)
Br2 Cu2 Cu3 107.62(9)
Br2 Cu2 Cu4 54.48(6)
Br5 Cu2 Cu1 108.30(8)
Br5 Cu2 Cu3 54.83(6)
Br5 Cu2 Cu4 106.72(9)
Cu1 Cu2 Cu4 58.96(6)
Cu3 Cu2 Cu1 60.04(7)
Cu3 Cu2 Cu4 60.76(6)
Br4 Cu3 Cu1 55.72(7)
Br4 Cu3 Cu2 109.66(9)
Br4 Cu3 Cu4 105.09(8)
Br5 Cu3 Br4 125.75(10)
Br5 Cu3 Br6 119.82(10)
Br5 Cu3 Cu1 109.78(9)
Br5 Cu3 Cu2 55.80(7)
Br5 Cu3 Cu4 107.23(8)
Br6 Cu3 Br4 114.38(9)
Br6 Cu3 Cu1 104.79(8)
Br6 Cu3 Cu2 107.70(8)
Br6 Cu3 Cu4 54.67(7)
Cu1 Cu3 Cu4 59.07(7)
Cu2 Cu3 Cu1 60.75(7)
Cu2 Cu3 Cu4 60.41(6)
Br2 Cu4 Br3 121.79(10)
Br2 Cu4 Br6 121.57(10)
Br2 Cu4 Cu1 106.62(9)
Br2 Cu4 Cu2 54.60(6)
Br2 Cu4 Cu3 106.03(8)
Br3 Cu4 Cu1 55.50(7)
Br3 Cu4 Cu2 109.13(9)
Br3 Cu4 Cu3 106.70(8)
Br6 Cu4 Br3 116.64(9)
Br6 Cu4 Cu1 105.49(8)
Br6 Cu4 Cu2 106.30(8)
Br6 Cu4 Cu3 54.66(7)
Cu1 Cu4 Cu2 60.48(7)
Cu1 Cu4 Cu3 59.90(7)
Cu2 Cu4 Cu3 58.83(6)
C1 N1 C2 107.6(9)
C1 N1 C10 108.0(10)
C6 N1 C1 110.4(11)
C6 N1 C2 109.0(10)
C6 N1 C10 109.6(9)
C10 N1 C2 112.3(11)
N1 C1 H1A 109.5
N1 C1 H1B 109.5
N1 C1 H1C 109.5
H1A C1 H1B 109.5
H1A C1 H1C 109.5
H1B C1 H1C 109.5
N1 C2 H2A 107.9
N1 C2 H2B 107.9
H2A C2 H2B 107.2
C3 C2 N1 117.5(11)
C3 C2 H2A 107.9
C3 C2 H2B 107.9
C2 C3 H3A 109.4
C2 C3 H3B 109.4
H3A C3 H3B 108.0
C4 C3 C2 111.1(13)
C4 C3 H3A 109.4
C4 C3 H3B 109.4
C3 C4 H4A 108.5
C3 C4 H4B 108.5
H4A C4 H4B 107.5
C5 C4 C3 115.2(15)
C5 C4 H4A 108.5
C5 C4 H4B 108.5
C4 C5 H5A 109.5
C4 C5 H5B 109.5
C4 C5 H5C 109.5
H5A C5 H5B 109.5
H5A C5 H5C 109.5
H5B C5 H5C 109.5
N1 C6 H6A 107.6
N1 C6 H6B 107.6
N1 C6 C7 119.0(12)
H6A C6 H6B 107.0
C7 C6 H6A 107.6
C7 C6 H6B 107.6
C6 C7 H7A 109.3
C6 C7 H7B 109.3
C6 C7 C8 111.6(13)
H7A C7 H7B 108.0
C8 C7 H7A 109.3
C8 C7 H7B 109.3
C7 C8 H8A 108.4
C7 C8 H8B 108.4
C7 C8 C9 115.3(14)
H8A C8 H8B 107.5
C9 C8 H8A 108.4
C9 C8 H8B 108.4
C8 C9 H9A 109.5
C8 C9 H9B 109.5
C8 C9 H9C 109.5
H9A C9 H9B 109.5
H9A C9 H9C 109.5
H9B C9 H9C 109.5
N1 C10 H10A 108.7
N1 C10 H10B 108.7
H10A C10 H10B 107.6
C11 C10 N1 114.1(12)
C11 C10 H10A 108.7
C11 C10 H10B 108.7
C10 C11 H11A 107.5
C10 C11 H11B 107.5
H11A C11 H11B 107.0
C12 C11 C10 119.1(16)
C12 C11 H11A 107.5
C12 C11 H11B 107.5
C11 C12 H12A 107.7
C11 C12 H12B 107.7
C11 C12 C13 119(2)
H12A C12 H12B 107.1
C13 C12 H12A 107.7
C13 C12 H12B 107.7
C12 C13 H13A 109.5
C12 C13 H13B 109.5
C12 C13 H13C 109.5
H13A C13 H13B 109.5
H13A C13 H13C 109.5
H13B C13 H13C 109.5
C14 N2 C15 108.8(13)
C14 N2 C19 108.1(12)
C14 N2 C23 112.1(12)
C19 N2 C15 115.0(12)
C19 N2 C23 111.9(12)
C23 N2 C15 100.8(11)
N2 C14 H14A 109.5
N2 C14 H14B 109.5
N2 C14 H14C 109.5
H14A C14 H14B 109.5
H14A C14 H14C 109.5
H14B C14 H14C 109.5
N2 C15 H15A 108.3
N2 C15 H15B 108.3
H15A C15 H15B 107.4
C16 C15 N2 116.1(14)
C16 C15 H15A 108.3
C16 C15 H15B 108.3
C15 C16 H16A 110.5
C15 C16 H16B 110.5
C15 C16 C17 106.0(16)
H16A C16 H16B 108.7
C17 C16 H16A 110.5
C17 C16 H16B 110.5
C16 C17 H17A 111.2
C16 C17 H17B 111.2
H17A C17 H17B 109.1
C18 C17 C16 102.8(17)
C18 C17 H17A 111.2
C18 C17 H17B 111.2
C17 C18 H18A 109.5
C17 C18 H18B 109.5
C17 C18 H18C 109.5
H18A C18 H18B 109.5
H18A C18 H18C 109.5
H18B C18 H18C 109.5
N2 C19 H19A 108.2
N2 C19 H19B 108.2
H19A C19 H19B 107.3
C20 C19 N2 116.4(12)
C20 C19 H19A 108.2
C20 C19 H19B 108.2
C19 C20 H20A 110.1
C19 C20 H20B 110.1
H20A C20 H20B 108.4
C21 C20 C19 108.1(12)
C21 C20 H20A 110.1
C21 C20 H20B 110.1
C20 C21 H21A 109.6
C20 C21 H21B 109.6
C20 C21 C22 110.1(13)
H21A C21 H21B 108.2
C22 C21 H21A 109.6
C22 C21 H21B 109.6
C21 C22 H22A 109.5
C21 C22 H22B 109.5
C21 C22 H22C 109.5
H22A C22 H22B 109.5
H22A C22 H22C 109.5
H22B C22 H22C 109.5
N2 C23 H23A 109.3
N2 C23 H23B 109.3
H23A C23 H23B 108.0
C24 C23 N2 111.4(11)
C24 C23 H23A 109.3
C24 C23 H23B 109.3
C23 C24 H24A 110.4
C23 C24 H24B 110.4
H24A C24 H24B 108.6
C25 C24 C23 106.4(13)
C25 C24 H24A 110.4
C25 C24 H24B 110.4
C24 C25 H25A 107.0
C24 C25 H25B 107.0
H25A C25 H25B 106.7
C26 C25 C24 121.4(16)
C26 C25 H25A 107.0
C26 C25 H25B 107.0
C25 C26 H26A 109.5
C25 C26 H26B 109.5
C25 C26 H26C 109.5
H26A C26 H26B 109.5
H26A C26 H26C 109.5
H26B C26 H26C 109.5

loop_
_geom_bond_atom_site_label_1
_geom_bond_atom_site_label_2
_geom_bond_distance
Br1 Cu1 2.390(2)
Br1 Cu2 2.395(3)
Br2 Cu2 2.381(2)
Br2 Cu4 2.377(2)
Br3 Cu1 2.398(2)
Br3 Cu4 2.399(2)
Br4 Cu1 2.420(2)
Br4 Cu3 2.401(2)
Br5 Cu2 2.400(2)
Br5 Cu3 2.372(2)
Br6 Cu3 2.394(3)
Br6 Cu4 2.394(3)
Cu1 Cu2 2.758(2)
Cu1 Cu3 2.739(3)
Cu1 Cu4 2.716(3)
Cu2 Cu3 2.716(3)
Cu2 Cu4 2.760(2)
Cu3 Cu4 2.770(2)
N1 C1 1.497(16)
N1 C2 1.521(16)
N1 C6 1.479(14)
N1 C10 1.514(14)
C1 H1A 0.9600
C1 H1B 0.9600
C1 H1C 0.9600
C2 H2A 0.9700
C2 H2B 0.9700
C2 C3 1.493(17)
C3 H3A 0.9700
C3 H3B 0.9700
C3 C4 1.49(2)
C4 H4A 0.9700
C4 H4B 0.9700
C4 C5 1.468(19)
C5 H5A 0.9600
C5 H5B 0.9600
C5 H5C 0.9600
C6 H6A 0.9700
C6 H6B 0.9700
C6 C7 1.490(18)
C7 H7A 0.9700
C7 H7B 0.9700
C7 C8 1.493(16)
C8 H8A 0.9700
C8 H8B 0.9700
C8 C9 1.50(2)
C9 H9A 0.9600
C9 H9B 0.9600
C9 H9C 0.9600
C10 H10A 0.9700
C10 H10B 0.9700
C10 C11 1.51(2)
C11 H11A 0.9700
C11 H11B 0.9700
C11 C12 1.44(2)
C12 H12A 0.9700
C12 H12B 0.9700
C12 C13 1.44(3)
C13 H13A 0.9600
C13 H13B 0.9600
C13 H13C 0.9600
N2 C14 1.467(16)
N2 C15 1.598(19)
N2 C19 1.526(19)
N2 C23 1.527(16)
C14 H14A 0.9600
C14 H14B 0.9600
C14 H14C 0.9600
C15 H15A 0.9700
C15 H15B 0.9700
C15 C16 1.414(15)
C16 H16A 0.9700
C16 H16B 0.9700
C16 C17 1.559(16)
C17 H17A 0.9700
C17 H17B 0.9700
C17 C18 1.501(16)
C18 H18A 0.9600
C18 H18B 0.9600
C18 H18C 0.9600
C19 H19A 0.9700
C19 H19B 0.9700
C19 C20 1.510(18)
C20 H20A 0.9700
C20 H20B 0.9700
C20 C21 1.51(2)
C21 H21A 0.9700
C21 H21B 0.9700
C21 C22 1.507(19)
C22 H22A 0.9600
C22 H22B 0.9600
C22 H22C 0.9600
C23 H23A 0.9700
C23 H23B 0.9700
C23 C24 1.505(19)
C24 H24A 0.9700
C24 H24B 0.9700
C24 C25 1.488(18)
C25 H25A 0.9700
C25 H25B 0.9700
C25 C26 1.404(15)
C26 H26A 0.9600
C26 H26B 0.9600
C26 H26C 0.9600

loop_
_geom_torsion_atom_site_label_1
_geom_torsion_atom_site_label_2
_geom_torsion_atom_site_label_3
_geom_torsion_atom_site_label_4
_geom_torsion
N1 C2 C3 C4 173.7(13)
N1 C6 C7 C8 175.0(12)
N1 C10 C11 C12 164.5(16)
C1 N1 C2 C3 62.0(15)
C1 N1 C6 C7 -57.5(15)
C1 N1 C10 C11 -170.8(13)
C2 N1 C6 C7 -175.5(12)
C2 N1 C10 C11 -52.4(16)
C2 C3 C4 C5 179.0(14)
C6 N1 C2 C3 -178.3(12)
C6 N1 C10 C11 68.9(16)
C6 C7 C8 C9 179.3(15)
C10 N1 C2 C3 -56.7(16)
C10 N1 C6 C7 61.3(17)
C10 C11 C12 C13 -165(2)
N2 C15 C16 C17 -179.0(15)
N2 C19 C20 C21 -176.4(12)
N2 C23 C24 C25 168.8(14)
C14 N2 C15 C16 -44(2)
C14 N2 C19 C20 -171.5(13)
C14 N2 C23 C24 63.0(18)
C15 N2 C19 C20 66.7(17)
C15 N2 C23 C24 178.5(13)
C15 C16 C17 C18 -178.5(19)
C19 N2 C15 C16 78(2)
C19 N2 C23 C24 -58.7(17)
C19 C20 C21 C22 -177.2(13)
C23 N2 C15 C16 -161.7(17)
C23 N2 C19 C20 -47.6(17)
C23 C24 C25 C26 90(2)
